data_7150691
loop_
_publ_author_name
'Bouit, Pierre-Antoine'
'Aronica, Christophe'
'Guy, Laure'
'Martinez, Alexandre'
'Andraud, Chantal'
'Maury, Olivier'

_publ_section_title
;
 Diastereoselective supramolecular ion-pairing between the TRISPHAT
 anion and pro-chiral heptamethine cyanine dyes
;
_journal_issue 15
_journal_name_full 'Organic &amp; Biomolecular Chemistry'
_journal_page_first 3086
_journal_paper_doi 10.1039/b905366b
_journal_volume 7
_journal_year 2009
_chemical_formula_moiety 'C66 H52 Cl13 N2 O6 P1'
_chemical_formula_sum 'C66 H52 Cl13 N2 O6 P'
_chemical_formula_weight 1461.01
_space_group_IT_number 2
_symmetry_cell_setting triclinic
_symmetry_space_group_name_Hall '-P 1'
_symmetry_space_group_name_H-M 'P -1'
_atom_sites_solution_hydrogens geom
_atom_sites_solution_primary direct
_audit_creation_date 07-09-21
_audit_creation_method CRYSTALS_ver_12.84
_cell_angle_alpha 73.329(5)
_cell_angle_beta 89.059(5)
_cell_angle_gamma 62.217(5)
_cell_formula_units_Z 2
_cell_length_a 13.673(5)
_cell_length_b 14.213(5)
_cell_length_c 20.031(5)
_cell_measurement_reflns_used 0
_cell_measurement_temperature 293
_cell_measurement_theta_max 0
_cell_measurement_theta_min 0
_cell_volume 3267.5(19)
_computing_cell_refinement 'USER DEFINED CELL REFINEMENT'
_computing_data_collection 'USER DEFINED DATA COLLECTION'
_computing_data_reduction 'USER DEFINED DATA REDUCTION'
_computing_molecular_graphics 'CAMERON (Watkin et al., 1996)'
_computing_publication_material 'CRYSTALS (Betteridge et al., 2003)'
_computing_structure_refinement 'CRYSTALS (Betteridge et al., 2003)'
_computing_structure_solution 'SHELXS 86 (Sheldrick, 1986)'
_diffrn_ambient_temperature 293
_diffrn_measured_fraction_theta_full 0.996
_diffrn_measured_fraction_theta_max 0.991
_diffrn_measurement_device_type Unknown
_diffrn_measurement_method \w/2\q
_diffrn_radiation_monochromator graphite
_diffrn_radiation_type 'Mo K\a'
_diffrn_radiation_wavelength 0.71069
_diffrn_reflns_av_R_equivalents 0.048
_diffrn_reflns_limit_h_max 17
_diffrn_reflns_limit_h_min -17
_diffrn_reflns_limit_k_max 18
_diffrn_reflns_limit_k_min -18
_diffrn_reflns_limit_l_max 26
_diffrn_reflns_limit_l_min -26
_diffrn_reflns_number 27915
_diffrn_reflns_theta_full 27.276
_diffrn_reflns_theta_max 27.832
_diffrn_reflns_theta_min 1.071
_diffrn_standards_number 0
_exptl_absorpt_coefficient_mu 0.627
_exptl_absorpt_correction_T_max 1.0000
_exptl_absorpt_correction_T_min 1.0000
_exptl_absorpt_correction_type none
_exptl_crystal_density_diffrn 1.485
_exptl_crystal_F_000 1492
_refine_diff_density_max 0.61
_refine_diff_density_min -0.33
_refine_ls_extinction_method None
_refine_ls_goodness_of_fit_ref 1.1038
_refine_ls_hydrogen_treatment constr
_refine_ls_matrix_type full
_refine_ls_number_parameters 103
_refine_ls_number_reflns 7191
_refine_ls_number_restraints 0
_refine_ls_R_factor_all 0.1199
_refine_ls_R_factor_gt 0.0509
_refine_ls_shift/su_max 0.000267
_refine_ls_structure_factor_coef F
_refine_ls_weighting_details
;
Method, part 1, Chebychev polynomial, (Watkin, 1994, Prince, 1982)
[weight] = 1.0/[A~0~*T~0~(x)+A~1~*T~1~(x) ... +A~n-1~]*T~n-1~(x)]
where A~i~ are the Chebychev coefficients listed below and x= Fcalc/Fmax
Method = Robust Weighting (Prince, 1982)
W = [weight] * [1-(deltaF/6*sigmaF)^2^]^2^
A~i~ are:
0.243 0.668E-01 0.332E-02
;
_refine_ls_weighting_scheme calc
_refine_ls_wR_factor_all 0.1334
_refine_ls_wR_factor_gt 0.0500
_refine_ls_wR_factor_ref 0.0500
_reflns_limit_h_max 17
_reflns_limit_h_min -17
_reflns_limit_k_max 18
_reflns_limit_k_min -17
_reflns_limit_l_max 26
_reflns_limit_l_min 0
_reflns_number_gt 7191
_reflns_number_total 15362
_reflns_threshold_expression I>2.0\s(I)
_oxford_diffrn_Wilson_B_factor 0.00
_oxford_diffrn_Wilson_scale 0.00
_oxford_refine_ls_scale 0.16782(10)
_oxford_structure_analysis_title 'import in P -1'
_cod_data_source_file b905366b.txt
_cod_data_source_block CRYSTALS_cif
_cod_depositor_comments
;
The following automatic conversions were performed:
'_symmetry_cell_setting' value 'Triclinic' changed to 'triclinic'
according to '/home/saulius/struct/CIF-dictionaries/cif_core.dic'
dictionary named 'cif_core.dic' version 2.4.1 from 2010-06-29.

Automatic conversion script
Id: cif_fix_enum 1527 2010-12-29 10:47:43Z saulius 
;
_cod_original_sg_symbol_H-M 'P -1 '
_cod_original_formula_sum 'C66 H52 Cl13 N2 O6 P1'
_cod_database_code 7150691

loop_
_symmetry_equiv_pos_as_xyz
x,y,z
-x,-y,-z

loop_
_atom_site_label
_atom_site_type_symbol
_atom_site_fract_x
_atom_site_fract_y
_atom_site_fract_z
_atom_site_U_iso_or_equiv
_atom_site_occupancy
_atom_site_adp_type
_atom_site_refinement_flags_posn
_atom_site_refinement_flags_adp
_atom_site_refinement_flags_occupancy
_atom_site_disorder_assembly
_atom_site_disorder_group
_atom_site_attached_hydrogens
P1 P 0.2499 -0.6509 -0.7637 0.0458 1.0000 Uani . . . . . .
Cl2 Cl 0.2023 -0.8682 -0.5500 0.0564 1.0000 Uani . . . . . .
Cl3 Cl 0.0380 -0.2813 -0.7477 0.0538 1.0000 Uani . . . . . .
Cl4 Cl 0.5793 -0.7204 -0.6353 0.0598 1.0000 Uani . . . . . .
Cl5 Cl 0.4707 -1.0246 -0.7576 0.0557 1.0000 Uani . . . . . .
Cl6 Cl -0.0477 -0.6859 -0.8546 0.0666 1.0000 Uani . . . . . .
Cl7 Cl 0.0583 -0.1105 -0.8796 0.0616 1.0000 Uani . . . . . .
Cl8 Cl 0.2077 -0.0565 -0.7396 0.0578 1.0000 Uani . . . . . .
Cl9 Cl 0.7090 -1.1251 -0.6710 0.0700 1.0000 Uani . . . . . .
Cl1 Cl 0.1918 -0.1962 -0.9972 0.0689 1.0000 Uani . . . . . .
Cl15 Cl 0.2986 -0.4528 -0.9839 0.0688 1.0000 Uani . . . . . .
Cl16 Cl 0.7642 -0.9689 -0.6145 0.0711 1.0000 Uani . . . . . .
Cl17 Cl 0.0314 -0.9448 -0.5821 0.0740 1.0000 Uani . . . . . .
Cl14 Cl -0.0943 -0.8525 -0.7337 0.0776 1.0000 Uani . . . . . .
O15 O 0.1714 -0.5234 -0.7505 0.0454 1.0000 Uani . . . . . .
O16 O 0.2275 -0.7132 -0.6816 0.0432 1.0000 Uani . . . . . .
O17 O 0.1351 -0.6469 -0.8018 0.0483 1.0000 Uani . . . . . .
N18 N 0.2208 -0.5125 -0.5456 0.0422 1.0000 Uani . . . . . .
O19 O 0.3655 -0.6598 -0.7231 0.0470 1.0000 Uani . . . . . .
O20 O 0.3288 -0.7782 -0.7755 0.0478 1.0000 Uani . . . . . .
N21 N 0.3253 0.0969 -1.0597 0.0422 1.0000 Uani . . . . . .
O22 O 0.2694 -0.5883 -0.8453 0.0502 1.0000 Uani . . . . . .
C23 C 0.5543 -0.8061 -0.6699 0.0451 1.0000 Uani . . . . . .
C24 C 0.1584 -0.5103 -0.4887 0.0431 1.0000 Uani . . . . . .
C25 C 0.1571 -0.3356 -0.5318 0.0463 1.0000 Uani . . . . . .
C26 C 0.1859 0.2002 -1.0000 0.0463 1.0000 Uani . . . . . .
C27 C 0.3804 -0.0647 -1.1043 0.0417 1.0000 Uani . . . . . .
C28 C 0.1197 -0.4076 -0.4773 0.0470 1.0000 Uani . . . . . .
C29 C 0.2848 0.0866 -0.9969 0.0434 1.0000 Uani . . . . . .
C30 C 0.2782(3) -0.6136(3) -0.5661(2) 0.0443 1.0000 Uani . . . . . .
C31 C 0.3024 -0.1694 -0.7654 0.0444 1.0000 Uani . . . . . .
C32 C 0.1356(3) -0.5926(3) -0.4487(2) 0.0457 1.0000 Uani . . . . . .
C33 C 0.1362 -0.8240 -0.6342 0.0469 1.0000 Uani . . . . . .
C34 C 0.1567 -0.7527 -0.6877 0.0442 1.0000 Uani . . . . . .
C35 C 0.1756 0.2682 -1.0761 0.0485 1.0000 Uani . . . . . .
C36 C 0.4310 -0.8326 -0.7371 0.0431 1.0000 Uani . . . . . .
C37 C 0.3819 -0.7037 -0.5142 0.0438 1.0000 Uani . . . . . .
C38 C 0.5752 -0.4494 -0.8174 0.0552 1.0000 Uani . . . . . .
C39 C 0.3421 -0.1456 -0.8300 0.0498 1.0000 Uani . . . . . .
C40 C 0.2720(4) -0.0225(4) -1.1352(2) 0.0491 1.0000 Uani . . . . . .
C41 C 0.2682(4) 0.2406(3) -1.1788(2) 0.0474 1.0000 Uani . . . . . .
C42 C 0.2244 -0.4160 -0.5726 0.0436 1.0000 Uani . . . . . .
C43 C 0.2577 0.2042 -1.1093 0.0438 1.0000 Uani . . . . . .
C44 C 0.2777(3) -0.2973(4) -0.6643(2) 0.0473 1.0000 Uani . . . . . .
C45 C 0.6111 -0.9859 -0.6858 0.0489 1.0000 Uani . . . . . .
C46 C 0.1688 -0.4399 -0.8049 0.0458 1.0000 Uani . . . . . .
C47 C 0.0984(4) 0.3775(4) -1.1144(3) 0.0578 1.0000 Uani . . . . . .
C48 C 0.0015 -0.8137 -0.7167 0.0544 1.0000 Uani . . . . . .
C49 C 0.4527 -0.7651 -0.7089 0.0450 1.0000 Uani . . . . . .
C50 C 0.2847(3) -0.3998(3) -0.6272(2) 0.0446 1.0000 Uani . . . . . .
C51 C 0.4154(3) 0.0067(3) -1.0785(2) 0.0441 1.0000 Uani . . . . . .
C52 C 0.2245 -0.4763 -0.8586 0.0476 1.0000 Uani . . . . . .
C53 C 0.4585(4) -0.1722(4) -1.1009(2) 0.0525 1.0000 Uani . . . . . .
C54 C 0.0302(4) -0.4661(4) -0.3841(2) 0.0531 1.0000 Uani . . . . . .
C55 C 0.3294(3) -0.0149(3) -0.9444(2) 0.0460 1.0000 Uani . . . . . .
C56 C 0.4121(3) -0.3762(3) -0.7464(2) 0.0488 1.0000 Uani . . . . . .
C57 C 0.2441(4) -0.0884(4) -1.1618(2) 0.0564 1.0000 Uani . . . . . .
C58 C 0.1238 -0.2513 -0.8713 0.0464 1.0000 Uani . . . . . .
C59 C 0.4284(4) -0.8119(4) -0.5158(3) 0.0549 1.0000 Uani . . . . . .
C60 C 0.6345 -0.9178 -0.6600 0.0506 1.0000 Uani . . . . . .
C61 C 0.1029 -0.7138 -0.7559 0.0469 1.0000 Uani . . . . . .
C62 C 0.1818 -0.2892 -0.9236 0.0508 1.0000 Uani . . . . . .
C63 C 0.0804(3) 0.1882(4) -0.9868(2) 0.0524 1.0000 Uani . . . . . .
C64 C 0.0237 -0.7414 -0.7707 0.0506 1.0000 Uani . . . . . .
C65 C 0.0565(4) -0.3851(4) -0.4246(2) 0.0533 1.0000 Uani . . . . . .
C66 C 0.1896(4) 0.3500(4) -1.2172(2) 0.0561 1.0000 Uani . . . . . .
C67 C 0.1080(4) 0.4159(4) -1.1854(3) 0.0586 1.0000 Uani . . . . . .
C68 C 0.3299 -0.2781 -0.7229 0.0447 1.0000 Uani . . . . . .
C69 C 0.2310 -0.4027 -0.9184 0.0495 1.0000 Uani . . . . . .
C70 C 0.0530(4) -0.2299(3) -0.5770(2) 0.0558 1.0000 Uani . . . . . .
C71 C 0.5069 -0.9429 -0.7250 0.0458 1.0000 Uani . . . . . .
C72 C 0.2111(4) 0.2505(4) -0.9486(2) 0.0552 1.0000 Uani . . . . . .
C73 C 0.1158 -0.3278 -0.8113 0.0464 1.0000 Uani . . . . . .
C74 C 0.2990(3) -0.0382(3) -0.8771(2) 0.0453 1.0000 Uani . . . . . .
C75 C 0.0578 -0.8550 -0.6487 0.0540 1.0000 Uani . . . . . .
C76 C 0.3241(4) -0.1957(4) -1.1579(3) 0.0592 1.0000 Uani . . . . . .
C77 C 0.0691(3) -0.5674(4) -0.3965(2) 0.0523 1.0000 Uani . . . . . .
C78 C 0.6301(4) -0.4102(4) -0.8795(3) 0.0650 1.0000 Uani . . . . . .
C79 C 0.4890(4) -0.3496(4) -0.7953(3) 0.0619 1.0000 Uani . . . . . .
C80 C 0.4318(4) -0.6809(4) -0.4664(2) 0.0577 1.0000 Uani . . . . . .
C81 C 0.4307(4) -0.2368(4) -1.1274(3) 0.0635 1.0000 Uani . . . . . .
C82 C 0.2323(4) -0.3049(4) -0.4953(2) 0.0600 1.0000 Uani . . . . . .
C83 C 0.5273(4) -0.7662(4) -0.4206(3) 0.0670 1.0000 Uani . . . . . .
C84 C 0.4262(4) -0.2437(4) -0.8529(3) 0.0693 1.0000 Uani . . . . . .
C85 C 0.6678(4) -0.5300(5) -0.7554(3) 0.0730 1.0000 Uani . . . . . .
C86 C 0.5736(4) -0.8732(4) -0.4236(3) 0.0653 1.0000 Uani . . . . . .
C87 C 0.5238(4) -0.8962(4) -0.4716(3) 0.0717 1.0000 Uani . . . . . .
C88 C 0.5223(4) -0.5116(4) -0.8395(3) 0.0740 1.0000 Uani . . . . . .
H301 H 0.2996 -0.5949 -0.6138 0.0529 1.0000 Uiso R . . . . .
H302 H 0.2261 -0.6440 -0.5688 0.0531 1.0000 Uiso R . . . . .
H321 H 0.1639 -0.6643 -0.4571 0.0555 1.0000 Uiso R . . . . .
H401 H 0.2161 0.0533 -1.1383 0.0625 1.0000 Uiso R . . . . .
H411 H 0.3266 0.1920 -1.2005 0.0575 1.0000 Uiso R . . . . .
H441 H 0.2314 -0.2336 -0.6481 0.0592 1.0000 Uiso R . . . . .
H471 H 0.0398 0.4255 -1.0928 0.0686 1.0000 Uiso R . . . . .
H501 H 0.3349 -0.4642 -0.6413 0.0565 1.0000 Uiso R . . . . .
H511 H 0.4489 0.0402 -1.1166 0.0571 1.0000 Uiso R . . . . .
H512 H 0.4738 -0.0416 -1.0368 0.0573 1.0000 Uiso R . . . . .
H531 H 0.5332 -0.2021 -1.0792 0.0667 1.0000 Uiso R . . . . .
H541 H -0.0150 -0.4516 -0.3474 0.0607 1.0000 Uiso R . . . . .
H551 H 0.3883 -0.0786 -0.9553 0.0562 1.0000 Uiso R . . . . .
H561 H 0.3696 -0.4005 -0.7700 0.0628 1.0000 Uiso R . . . . .
H562 H 0.4588 -0.4402 -0.7035 0.0621 1.0000 Uiso R . . . . .
H571 H 0.1678 -0.0592 -1.1823 0.0712 1.0000 Uiso R . . . . .
H591 H 0.3928 -0.8285 -0.5485 0.0655 1.0000 Uiso R . . . . .
H631 H 0.0146 0.2612 -0.9981 0.0800 1.0000 Uiso R . . . . .
H632 H 0.0716 0.1473 -1.0164 0.0799 1.0000 Uiso R . . . . .
H633 H 0.0859 0.1458 -0.9375 0.0797 1.0000 Uiso R . . . . .
H651 H 0.0296 -0.3141 -0.4153 0.0606 1.0000 Uiso R . . . . .
H661 H 0.1933 0.3792 -1.2669 0.0695 1.0000 Uiso R . . . . .
H671 H 0.0553 0.4918 -1.2131 0.0692 1.0000 Uiso R . . . . .
H701 H 0.0748 -0.1824 -0.6124 0.0739 1.0000 Uiso R . . . . .
H702 H 0.0062 -0.2495 -0.6011 0.0742 1.0000 Uiso R . . . . .
H703 H 0.0074 -0.1860 -0.5481 0.0741 1.0000 Uiso R . . . . .
H721 H 0.1478 0.3227 -0.9516 0.0889 1.0000 Uiso R . . . . .
H722 H 0.2767 0.2600 -0.9603 0.0888 1.0000 Uiso R . . . . .
H723 H 0.2274 0.2003 -0.9005 0.0889 1.0000 Uiso R . . . . .
H741 H 0.2440 0.0247 -0.8632 0.0575 1.0000 Uiso R . . . . .
H761 H 0.3040 -0.2412 -1.1770 0.0744 1.0000 Uiso R . . . . .
H771 H 0.0494 -0.6222 -0.3681 0.0607 1.0000 Uiso R . . . . .
H781 H 0.6923 -0.4738 -0.8882 0.0980 1.0000 Uiso R . . . . .
H782 H 0.5747 -0.3668 -0.9226 0.0978 1.0000 Uiso R . . . . .
H783 H 0.6571 -0.3608 -0.8699 0.0981 1.0000 Uiso R . . . . .
H791 H 0.5332 -0.3290 -0.7666 0.0756 1.0000 Uiso R . . . . .
H801 H 0.4000 -0.6046 -0.4648 0.0736 1.0000 Uiso R . . . . .
H811 H 0.4868 -0.3116 -1.1243 0.0773 1.0000 Uiso R . . . . .
H821 H 0.2565 -0.2600 -0.5298 0.0998 1.0000 Uiso R . . . . .
H822 H 0.2974 -0.3735 -0.4664 0.1000 1.0000 Uiso R . . . . .
H823 H 0.1901 -0.2615 -0.4645 0.0999 1.0000 Uiso R . . . . .
H831 H 0.5593 -0.7487 -0.3861 0.0785 1.0000 Uiso R . . . . .
H841 H 0.3840 -0.2585 -0.8866 0.0782 1.0000 Uiso R . . . . .
H842 H 0.4800 -0.2224 -0.8785 0.0773 1.0000 Uiso R . . . . .
H851 H 0.6376 -0.5536 -0.7124 0.1009 1.0000 Uiso R . . . . .
H852 H 0.7213 -0.5971 -0.7664 0.1012 1.0000 Uiso R . . . . .
H853 H 0.7076 -0.4923 -0.7448 0.1010 1.0000 Uiso R . . . . .
H861 H 0.6418 -0.9328 -0.3923 0.0756 1.0000 Uiso R . . . . .
H871 H 0.5560 -0.9725 -0.4728 0.0815 1.0000 Uiso R . . . . .
H881 H 0.4986 -0.5505 -0.7985 0.1270 1.0000 Uiso R . . . . .
H882 H 0.5752 -0.5672 -0.8591 0.1268 1.0000 Uiso R . . . . .
H883 H 0.4565 -0.4603 -0.8752 0.1270 1.0000 Uiso R . . . . .

loop_
_atom_site_aniso_label
_atom_site_aniso_U_11
_atom_site_aniso_U_22
_atom_site_aniso_U_33
_atom_site_aniso_U_23
_atom_site_aniso_U_13
_atom_site_aniso_U_12
P1 0.0419 0.0512 0.0453 -0.0217 0.0090 -0.0196
Cl2 0.0508 0.0517 0.0548 -0.0098 0.0044 -0.0192
Cl3 0.0559 0.0539 0.0551 -0.0242 0.0156 -0.0255
Cl4 0.0617 0.0719 0.0584 -0.0206 0.0043 -0.0419
Cl5 0.0606 0.0542 0.0584 -0.0259 0.0179 -0.0281
Cl6 0.0491 0.0931 0.0645 -0.0441 0.0057 -0.0289
Cl7 0.0644 0.0536 0.0659 -0.0133 0.0045 -0.0308
Cl8 0.0747 0.0452 0.0516 -0.0209 0.0189 -0.0245
Cl9 0.0623 0.0516 0.0703 -0.0118 0.0011 -0.0110
Cl1 0.0697 0.0766 0.0553 -0.0053 0.0103 -0.0401
Cl15 0.0681 0.0876 0.0464 -0.0242 0.0195 -0.0326
Cl16 0.0509 0.0790 0.0651 -0.0072 -0.0083 -0.0254
Cl17 0.0773 0.0624 0.0943 -0.0235 0.0198 -0.0441
Cl14 0.0630 0.0847 0.1115 -0.0512 0.0138 -0.0451
O15 0.0480 0.0464 0.0389 -0.0156 0.0108 -0.0194
O16 0.0405 0.0517 0.0402 -0.0192 0.0086 -0.0217
O17 0.0426 0.0561 0.0447 -0.0229 0.0076 -0.0187
N18 0.0433 0.0401 0.0406 -0.0152 0.0087 -0.0167
O19 0.0408 0.0504 0.0509 -0.0209 0.0072 -0.0201
O20 0.0376 0.0539 0.0502 -0.0242 0.0049 -0.0161
N21 0.0440 0.0374 0.0444 -0.0162 0.0056 -0.0171
O22 0.0491 0.0567 0.0401 -0.0197 0.0113 -0.0194
C23 0.0470 0.0550 0.0437 -0.0180 0.0127 -0.0316
C24 0.0420 0.0426 0.0385 -0.0132 0.0024 -0.0150
C25 0.0509 0.0411 0.0482 -0.0201 0.0106 -0.0200
C26 0.0424 0.0469 0.0528 -0.0261 0.0066 -0.0182
C27 0.0442 0.0439 0.0401 -0.0158 0.0098 -0.0224
C28 0.0508 0.0393 0.0447 -0.0133 0.0005 -0.0168
C29 0.0438 0.0456 0.0470 -0.0183 0.0053 -0.0244
C30 0.0522 0.0395 0.0478 -0.0219 0.0115 -0.0228
C31 0.0431 0.0408 0.0498 -0.0176 0.0050 -0.0187
C32 0.0506 0.0469 0.0391 -0.0104 0.0015 -0.0248
C33 0.0466 0.0392 0.0534 -0.0189 0.0091 -0.0171
C34 0.0353 0.0445 0.0537 -0.0260 0.0084 -0.0140
C35 0.0446 0.0466 0.0573 -0.0178 0.0002 -0.0233
C36 0.0412 0.0477 0.0452 -0.0211 0.0106 -0.0218
C37 0.0421 0.0438 0.0448 -0.0187 0.0106 -0.0176
C38 0.0570 0.0490 0.0654 -0.0246 0.0211 -0.0268
C39 0.0437 0.0452 0.0650 -0.0196 0.0156 -0.0241
C40 0.0528 0.0440 0.0517 -0.0173 0.0038 -0.0230
C41 0.0506 0.0453 0.0464 -0.0145 0.0074 -0.0231
C42 0.0428 0.0403 0.0458 -0.0132 0.0032 -0.0186
C43 0.0419 0.0372 0.0521 -0.0154 -0.0017 -0.0179
C44 0.0465 0.0480 0.0484 -0.0185 0.0064 -0.0218
C45 0.0461 0.0471 0.0445 -0.0094 0.0089 -0.0183
C46 0.0340 0.0575 0.0421 -0.0152 0.0029 -0.0192
C47 0.0427 0.0501 0.0781 -0.0274 0.0041 -0.0162
C48 0.0457 0.0563 0.0789 -0.0421 0.0164 -0.0271
C49 0.0404 0.0495 0.0447 -0.0152 0.0132 -0.0214
C50 0.0425 0.0435 0.0513 -0.0182 0.0094 -0.0215
C51 0.0448 0.0453 0.0452 -0.0184 0.0093 -0.0217
C52 0.0413 0.0534 0.0453 -0.0187 0.0039 -0.0187
C53 0.0424 0.0484 0.0691 -0.0272 0.0070 -0.0189
C54 0.0467 0.0618 0.0408 -0.0146 0.0134 -0.0192
C55 0.0428 0.0446 0.0513 -0.0178 0.0112 -0.0204
C56 0.0466 0.0490 0.0541 -0.0177 0.0141 -0.0249
C57 0.0527 0.0544 0.0684 -0.0245 -0.0012 -0.0274
C58 0.0395 0.0542 0.0460 -0.0146 0.0024 -0.0234
C59 0.0488 0.0495 0.0681 -0.0237 0.0037 -0.0221
C60 0.0425 0.0630 0.0415 -0.0105 0.0094 -0.0251
C61 0.0417 0.0499 0.0521 -0.0301 0.0116 -0.0168
C62 0.0445 0.0608 0.0445 -0.0097 0.0058 -0.0271
C63 0.0396 0.0601 0.0573 -0.0194 0.0058 -0.0233
C64 0.0375 0.0569 0.0603 -0.0348 0.0050 -0.0156
C65 0.0497 0.0524 0.0479 -0.0229 0.0058 -0.0128
C66 0.0551 0.0517 0.0554 -0.0106 -0.0062 -0.0240
C67 0.0551 0.0477 0.0628 -0.0052 -0.0058 -0.0233
C68 0.0457 0.0496 0.0421 -0.0162 0.0039 -0.0244
C69 0.0387 0.0665 0.0403 -0.0167 0.0064 -0.0230
C70 0.0596 0.0416 0.0574 -0.0186 0.0105 -0.0157
C71 0.0489 0.0507 0.0420 -0.0190 0.0145 -0.0252
C72 0.0520 0.0561 0.0634 -0.0314 0.0038 -0.0234
C73 0.0407 0.0580 0.0437 -0.0189 0.0072 -0.0246
C74 0.0406 0.0449 0.0540 -0.0194 0.0076 -0.0214
C75 0.0510 0.0465 0.0705 -0.0267 0.0188 -0.0238
C76 0.0649 0.0523 0.0716 -0.0281 0.0050 -0.0320
C77 0.0477 0.0576 0.0421 -0.0046 0.0063 -0.0243
C78 0.0796 0.0584 0.0634 -0.0312 0.0307 -0.0320
C79 0.0776 0.0469 0.0624 -0.0216 0.0235 -0.0289
C80 0.0559 0.0569 0.0613 -0.0304 0.0028 -0.0210
C81 0.0512 0.0458 0.0933 -0.0326 0.0038 -0.0170
C82 0.0746 0.0593 0.0581 -0.0267 0.0128 -0.0372
C83 0.0510 0.0807 0.0664 -0.0330 -0.0066 -0.0234
C84 0.0678 0.0534 0.0760 -0.0168 0.0270 -0.0234
C85 0.0621 0.0794 0.0753 -0.0162 0.0138 -0.0373
C86 0.0473 0.0590 0.0674 -0.0133 0.0002 -0.0116
C87 0.0516 0.0475 0.0999 -0.0211 -0.0060 -0.0119
C88 0.0592 0.0712 0.1150 -0.0606 0.0255 -0.0327

loop_
_atom_type_symbol
_atom_type_scat_dispersion_real
_atom_type_scat_dispersion_imag
_atom_type_scat_Cromer_Mann_a1
_atom_type_scat_Cromer_Mann_b1
_atom_type_scat_Cromer_Mann_a2
_atom_type_scat_Cromer_Mann_b2
_atom_type_scat_Cromer_Mann_a3
_atom_type_scat_Cromer_Mann_b3
_atom_type_scat_Cromer_Mann_a4
_atom_type_scat_Cromer_Mann_b4
_atom_type_scat_Cromer_Mann_c
_atom_type_scat_source
C 0.0033 0.0016 2.3100 20.8439 1.0200 10.2075 1.5886 0.5687 0.8650 51.6512 0.2156 'International Tables Vol C 4.2.6.8 and 6.1.1.4'
H 0.0000 0.0000 0.4930 10.5109 0.3229 26.1257 0.1402 3.1424 0.0408 57.7998 0.0030 'International Tables Vol C 4.2.6.8 and 6.1.1.4'
N 0.0061 0.0033 12.2126 0.0057 3.1322 9.8933 2.0125 28.9975 1.1663 0.5826 -11.5290 'International Tables Vol C 4.2.6.8 and 6.1.1.4'
O 0.0106 0.0060 3.0485 13.2771 2.2868 5.7011 1.5463 0.3239 0.8670 32.9089 0.2508 'International Tables Vol C 4.2.6.8 and 6.1.1.4'
P 0.1023 0.0942 6.4345 1.9067 4.1791 27.1570 1.7800 0.5260 1.4908 68.1645 1.1149 'International Tables Vol C 4.2.6.8 and 6.1.1.4'
Cl 0.1484 0.1585 11.4604 0.0104 7.1964 1.1662 6.2556 18.5194 1.6455 47.7784 -9.5574 'International Tables Vol C 4.2.6.8 and 6.1.1.4'

loop_
_geom_angle_atom_site_label_1
_geom_angle_site_symmetry_1
_geom_angle_atom_site_label_2
_geom_angle_site_symmetry_2
_geom_angle_atom_site_label_3
_geom_angle_site_symmetry_3
_geom_angle
_geom_angle_publ_flag
O15 . P1 . O16 . 88.08(3) yes
O15 . P1 . O17 . 92.986(12) yes
O16 . P1 . O17 . 90.077(13) yes
O15 . P1 . O19 . 88.220(13) yes
O16 . P1 . O19 . 87.974(12) yes
O17 . P1 . O19 . 177.673 yes
O15 . P1 . O20 . 179.144 yes
O16 . P1 . O20 . 91.298(11) yes
O17 . P1 . O20 . 87.60(4) yes
O19 . P1 . O20 . 91.17(4) yes
O15 . P1 . O22 . 91.53(3) yes
O16 . P1 . O22 . 178.943 yes
O17 . P1 . O22 . 88.96(3) yes
O19 . P1 . O22 . 93.00(3) yes
O20 . P1 . O22 . 89.10(3) yes
P1 . O15 . C46 . 110.704(19) yes
P1 . O16 . C34 . 110.38(2) yes
P1 . O17 . C61 . 110.698(16) yes
C24 . N18 . C30 . 120.72(16) yes
C24 . N18 . C42 . 111.954(9) yes
C30 . N18 . C42 . 127.21(16) yes
P1 . O19 . C49 . 109.932(13) yes
P1 . O20 . C36 . 110.75(2) yes
C29 . N21 . C43 . 111.542(15) yes
C29 . N21 . C51 . 125.27(16) yes
C43 . N21 . C51 . 122.60(17) yes
P1 . O22 . C52 . 111.14(3) yes
Cl4 . C23 . C49 . 119.82(3) yes
Cl4 . C23 . C60 . 122.13(3) yes
C49 . C23 . C60 . 118.048(9) yes
N18 . C24 . C28 . 108.860(10) yes
N18 . C24 . C32 . 128.62(18) yes
C28 . C24 . C32 . 122.52(18) yes
C28 . C25 . C42 . 101.17(2) yes
C28 . C25 . C70 . 108.85(18) yes
C42 . C25 . C70 . 113.26(17) yes
C28 . C25 . C82 . 110.66(18) yes
C42 . C25 . C82 . 111.06(18) yes
C70 . C25 . C82 . 111.4(3) yes
C29 . C26 . C35 . 100.857(15) yes
C29 . C26 . C63 . 109.91(17) yes
C35 . C26 . C63 . 110.54(17) yes
C29 . C26 . C72 . 111.83(17) yes
C35 . C26 . C72 . 111.51(18) yes
C63 . C26 . C72 . 111.7(2) yes
C40 . C27 . C51 . 121.5(2) yes
C40 . C27 . C53 . 118.6(2) yes
C51 . C27 . C53 . 119.8(2) yes
C25 . C28 . C24 . 109.02(3) yes
C25 . C28 . C65 . 131.0(2) yes
C24 . C28 . C65 . 120.0(2) yes
C26 . C29 . N21 . 108.66(2) yes
C26 . C29 . C55 . 130.21(17) yes
N21 . C29 . C55 . 121.07(17) yes
N18 . C30 . C37 . 111.9(3) yes
N18 . C30 . H301 . 109.7 no
C37 . C30 . H301 . 109.5 no
N18 . C30 . H302 . 109.2 no
C37 . C30 . H302 . 109.0 no
H301 . C30 . H302 . 107.4 no
Cl8 . C31 . C39 . 117.72(2) yes
Cl8 . C31 . C68 . 118.47(2) yes
C39 . C31 . C68 . 123.716(10) yes
C24 . C32 . C77 . 116.8(4) yes
C24 . C32 . H321 . 121.4 no
C77 . C32 . H321 . 121.8 no
Cl2 . C33 . C34 . 119.606(16) yes
Cl2 . C33 . C75 . 121.253(16) yes
C34 . C33 . C75 . 119.07(2) yes
C33 . C34 . O16 . 125.915(17) yes
C33 . C34 . C61 . 120.967(19) yes
O16 . C34 . C61 . 113.118(16) yes
C26 . C35 . C43 . 110.347(17) yes
C26 . C35 . C47 . 130.7(2) yes
C43 . C35 . C47 . 119.0(2) yes
O20 . C36 . C49 . 112.948(11) yes
O20 . C36 . C71 . 125.483(9) yes
C49 . C36 . C71 . 121.56(3) yes
C30 . C37 . C59 . 118.6(2) yes
C30 . C37 . C80 . 122.8(2) yes
C59 . C37 . C80 . 118.5(3) yes
C78 . C38 . C79 . 111.1(2) yes
C78 . C38 . C85 . 107.4(3) yes
C79 . C38 . C85 . 108.6(3) yes
C78 . C38 . C88 . 108.0(3) yes
C79 . C38 . C88 . 112.0(3) yes
C85 . C38 . C88 . 109.6(3) yes
C31 . C39 . C74 . 122.76(17) yes
C31 . C39 . C84 . 118.30(18) yes
C74 . C39 . C84 . 118.5(3) yes
C27 . C40 . C57 . 120.0(4) yes
C27 . C40 . H401 . 119.7 no
C57 . C40 . H401 . 120.3 no
C43 . C41 . C66 . 116.5(4) yes
C43 . C41 . H411 . 121.6 no
C66 . C41 . H411 . 121.8 no
C25 . C42 . N18 . 108.97(3) yes
C25 . C42 . C50 . 128.51(17) yes
N18 . C42 . C50 . 122.49(17) yes
N21 . C43 . C35 . 108.311(19) yes
N21 . C43 . C41 . 127.45(18) yes
C35 . C43 . C41 . 124.23(18) yes
C50 . C44 . C68 . 125.4(4) yes
C50 . C44 . H441 . 117.0 no
C68 . C44 . H441 . 117.6 no
Cl9 . C45 . C60 . 120.94(2) yes
Cl9 . C45 . C71 . 118.98(2) yes
C60 . C45 . C71 . 120.08(3) yes
O15 . C46 . C52 . 113.42(3) yes
O15 . C46 . C73 . 126.39(2) yes
C52 . C46 . C73 . 120.169(17) yes
C35 . C47 . C67 . 117.5(4) yes
C35 . C47 . H471 . 121.4 no
C67 . C47 . H471 . 121.2 no
Cl14 . C48 . C64 . 120.270(14) yes
Cl14 . C48 . C75 . 119.610(15) yes
C64 . C48 . C75 . 120.119(19) yes
C36 . C49 . C23 . 120.69(3) yes
C36 . C49 . O19 . 113.41(3) yes
C23 . C49 . O19 . 125.903(9) yes
C44 . C50 . C42 . 124.8(3) yes
C44 . C50 . H501 . 117.0 no
C42 . C50 . H501 . 118.2 no
C27 . C51 . N21 . 114.3(3) yes
C27 . C51 . H511 . 108.3 no
N21 . C51 . H511 . 108.2 no
C27 . C51 . H512 . 109.3 no
N21 . C51 . H512 . 108.5 no
H511 . C51 . H512 . 107.9 no
C46 . C52 . O22 . 112.98(2) yes
C46 . C52 . C69 . 121.577(18) yes
O22 . C52 . C69 . 125.448(8) yes
C27 . C53 . C81 . 121.2(4) yes
C27 . C53 . H531 . 119.1 no
C81 . C53 . H531 . 119.8 no
C65 . C54 . C77 . 120.5(4) yes
C65 . C54 . H541 . 120.1 no
C77 . C54 . H541 . 119.5 no
C29 . C55 . C74 . 127.8(4) yes
C29 . C55 . H551 . 116.5 no
C74 . C55 . H551 . 115.8 no
C68 . C56 . C79 . 113.9(3) yes
C68 . C56 . H561 . 108.6 no
C79 . C56 . H561 . 109.5 no
C68 . C56 . H562 . 108.4 no
C79 . C56 . H562 . 108.9 no
H561 . C56 . H562 . 107.3 no
C40 . C57 . C76 . 120.1(4) yes
C40 . C57 . H571 . 119.8 no
C76 . C57 . H571 . 120.1 no
Cl7 . C58 . C62 . 120.454(10) yes
Cl7 . C58 . C73 . 119.551(11) yes
C62 . C58 . C73 . 119.982(18) yes
C37 . C59 . C87 . 121.3(4) yes
C37 . C59 . H591 . 118.8 no
C87 . C59 . H591 . 119.8 no
Cl16 . C60 . C23 . 118.694(9) yes
Cl16 . C60 . C45 . 120.215(8) yes
C23 . C60 . C45 . 121.09(2) yes
C34 . C61 . O17 . 112.911(17) yes
C34 . C61 . C64 . 120.648(16) yes
O17 . C61 . C64 . 126.415(18) yes
Cl1 . C62 . C58 . 120.30(2) yes
Cl1 . C62 . C69 . 119.12(3) yes
C58 . C62 . C69 . 120.564(17) yes
C26 . C63 . H631 . 110.7 no
C26 . C63 . H632 . 109.9 no
H631 . C63 . H632 . 108.6 no
C26 . C63 . H633 . 110.8 no
H631 . C63 . H633 . 108.9 no
H632 . C63 . H633 . 107.8 no
Cl6 . C64 . C48 . 121.059(17) yes
Cl6 . C64 . C61 . 119.903(17) yes
C48 . C64 . C61 . 119.03(2) yes
C54 . C65 . C28 . 118.7(4) yes
C54 . C65 . H651 . 120.2 no
C28 . C65 . H651 . 121.1 no
C41 . C66 . C67 . 120.5(4) yes
C41 . C66 . H661 . 119.4 no
C67 . C66 . H661 . 120.2 no
C47 . C67 . C66 . 122.3(4) yes
C47 . C67 . H671 . 119.0 no
C66 . C67 . H671 . 118.6 no
C56 . C68 . C31 . 117.99(16) yes
C56 . C68 . C44 . 119.9(2) yes
C31 . C68 . C44 . 121.88(17) yes
Cl15 . C69 . C62 . 122.301(17) yes
Cl15 . C69 . C52 . 119.239(19) yes
C62 . C69 . C52 . 118.459(10) yes
C25 . C70 . H701 . 110.4 no
C25 . C70 . H702 . 111.3 no
H701 . C70 . H702 . 108.7 no
C25 . C70 . H703 . 110.8 no
H701 . C70 . H703 . 107.7 no
H702 . C70 . H703 . 107.7 no
Cl5 . C71 . C45 . 122.57(3) yes
Cl5 . C71 . C36 . 119.00(3) yes
C45 . C71 . C36 . 118.421(9) yes
C26 . C72 . H721 . 110.7 no
C26 . C72 . H722 . 109.1 no
H721 . C72 . H722 . 109.4 no
C26 . C72 . H723 . 110.1 no
H721 . C72 . H723 . 108.9 no
H722 . C72 . H723 . 108.7 no
Cl3 . C73 . C58 . 120.608(17) yes
Cl3 . C73 . C46 . 120.238(17) yes
C58 . C73 . C46 . 119.14(3) yes
C55 . C74 . C39 . 123.3(3) yes
C55 . C74 . H741 . 117.8 no
C39 . C74 . H741 . 118.9 no
Cl17 . C75 . C33 . 119.623(19) yes
Cl17 . C75 . C48 . 120.285(19) yes
C33 . C75 . C48 . 120.091(14) yes
C57 . C76 . C81 . 119.6(4) yes
C57 . C76 . H761 . 119.7 no
C81 . C76 . H761 . 120.8 no
C32 . C77 . C54 . 121.6(4) yes
C32 . C77 . H771 . 119.2 no
C54 . C77 . H771 . 119.2 no
C38 . C78 . H781 . 110.8 no
C38 . C78 . H782 . 109.7 no
H781 . C78 . H782 . 108.4 no
C38 . C78 . H783 . 111.0 no
H781 . C78 . H783 . 109.1 no
H782 . C78 . H783 . 107.8 no
C38 . C79 . C56 . 114.3(3) yes
C38 . C79 . C84 . 115.6(4) yes
C56 . C79 . C84 . 111.6(4) yes
C38 . C79 . H791 . 106.9 no
C56 . C79 . H791 . 105.3 no
C84 . C79 . H791 . 101.6 no
C37 . C80 . C83 . 120.5(4) yes
C37 . C80 . H801 . 119.5 no
C83 . C80 . H801 . 120.0 no
C53 . C81 . C76 . 120.5(4) yes
C53 . C81 . H811 . 119.5 no
C76 . C81 . H811 . 120.0 no
C25 . C82 . H821 . 110.6 no
C25 . C82 . H822 . 109.9 no
H821 . C82 . H822 . 109.8 no
C25 . C82 . H823 . 109.7 no
H821 . C82 . H823 . 108.4 no
H822 . C82 . H823 . 108.3 no
C80 . C83 . C86 . 120.3(5) yes
C80 . C83 . H831 . 118.9 no
C86 . C83 . H831 . 120.8 no
C39 . C84 . C79 . 114.9(4) yes
C39 . C84 . H841 . 108.4 no
C79 . C84 . H841 . 106.9 no
C39 . C84 . H842 . 108.8 no
C79 . C84 . H842 . 109.1 no
H841 . C84 . H842 . 108.6 no
C38 . C85 . H851 . 111.8 no
C38 . C85 . H852 . 110.9 no
H851 . C85 . H852 . 108.5 no
C38 . C85 . H853 . 109.4 no
H851 . C85 . H853 . 107.6 no
H852 . C85 . H853 . 108.7 no
C83 . C86 . C87 . 119.3(5) yes
C83 . C86 . H861 . 120.5 no
C87 . C86 . H861 . 120.2 no
C86 . C87 . C59 . 120.0(5) yes
C86 . C87 . H871 . 119.1 no
C59 . C87 . H871 . 120.9 no
C38 . C88 . H881 . 110.6 no
C38 . C88 . H882 . 110.5 no
H881 . C88 . H882 . 108.1 no
C38 . C88 . H883 . 111.6 no
H881 . C88 . H883 . 108.0 no
H882 . C88 . H883 . 107.9 no

loop_
_geom_bond_atom_site_label_1
_geom_bond_site_symmetry_1
_geom_bond_atom_site_label_2
_geom_bond_site_symmetry_2
_geom_bond_distance
_geom_bond_publ_flag
P1 . O15 . 1.7196(5) yes
P1 . O16 . 1.7277(4) yes
P1 . O17 . 1.7264(5) yes
P1 . O19 . 1.7239(5) yes
P1 . O20 . 1.7071(5) yes
P1 . O22 . 1.7042(4) yes
Cl2 . C33 . 1.7236(4) yes
Cl3 . C73 . 1.7245(3) yes
Cl4 . C23 . 1.7213(4) yes
Cl5 . C71 . 1.7311(4) yes
Cl6 . C64 . 1.7259(4) yes
Cl7 . C58 . 1.7262(6) yes
Cl8 . C31 . 1.7422(4) yes
Cl9 . C45 . 1.7321(5) yes
Cl1 . C62 . 1.7275(4) yes
Cl15 . C69 . 1.7220(3) yes
Cl16 . C60 . 1.7252(6) yes
Cl17 . C75 . 1.7252(4) yes
Cl14 . C48 . 1.7130(5) yes
O15 . C46 . 1.3474(3) yes
O16 . C34 . 1.3488(4) yes
O17 . C61 . 1.3486(3) yes
N18 . C24 . 1.4103(3) yes
N18 . C30 . 1.460(4) yes
N18 . C42 . 1.3459(4) yes
O19 . C49 . 1.3581(4) yes
O20 . C36 . 1.3526(4) yes
N21 . C29 . 1.3628(3) yes
N21 . C43 . 1.4187(4) yes
N21 . C51 . 1.446(4) yes
O22 . C52 . 1.3544(5) yes
C23 . C49 . 1.3777(4) yes
C23 . C60 . 1.4022(4) yes
C24 . C28 . 1.3898(5) yes
C24 . C32 . 1.379(4) yes
C25 . C28 . 1.5265(3) yes
C25 . C42 . 1.5331(3) yes
C25 . C70 . 1.540(4) yes
C25 . C82 . 1.550(4) yes
C26 . C29 . 1.5329(4) yes
C26 . C35 . 1.5217(3) yes
C26 . C63 . 1.538(4) yes
C26 . C72 . 1.535(4) yes
C27 . C40 . 1.388(4) yes
C27 . C51 . 1.512(4) yes
C27 . C53 . 1.379(4) yes
C28 . C65 . 1.368(4) yes
C29 . C55 . 1.375(4) yes
C30 . C37 . 1.524(4) yes
C30 . H301 . 0.992 no
C30 . H302 . 0.999 no
C31 . C39 . 1.4072(3) yes
C31 . C68 . 1.4022(5) yes
C32 . C77 . 1.389(6) yes
C32 . H321 . 0.972 no
C33 . C34 . 1.3732(3) yes
C33 . C75 . 1.3963(4) yes
C34 . C61 . 1.3892(3) yes
C35 . C43 . 1.3781(3) yes
C35 . C47 . 1.390(4) yes
C36 . C49 . 1.3832(3) yes
C36 . C71 . 1.3665(4) yes
C37 . C59 . 1.374(4) yes
C37 . C80 . 1.375(4) yes
C38 . C78 . 1.543(4) yes
C38 . C79 . 1.544(4) yes
C38 . C85 . 1.531(5) yes
C38 . C88 . 1.526(5) yes
C39 . C74 . 1.386(4) yes
C39 . C84 . 1.527(5) yes
C40 . C57 . 1.391(6) yes
C40 . H401 . 0.971 no
C41 . C43 . 1.370(4) yes
C41 . C66 . 1.396(6) yes
C41 . H411 . 0.975 no
C42 . C50 . 1.391(4) yes
C44 . C50 . 1.391(5) yes
C44 . C68 . 1.390(4) yes
C44 . H441 . 0.977 no
C45 . C60 . 1.3738(3) yes
C45 . C71 . 1.4043(4) yes
C46 . C52 . 1.3890(3) yes
C46 . C73 . 1.3743(5) yes
C47 . C67 . 1.396(6) yes
C47 . H471 . 0.972 no
C48 . C64 . 1.3995(3) yes
C48 . C75 . 1.3950(3) yes
C50 . H501 . 0.971 no
C51 . H511 . 1.001 no
C51 . H512 . 0.994 no
C52 . C69 . 1.3788(3) yes
C53 . C81 . 1.372(6) yes
C53 . H531 . 0.957 no
C54 . C65 . 1.397(6) yes
C54 . C77 . 1.379(6) yes
C54 . H541 . 0.959 no
C55 . C74 . 1.398(6) yes
C55 . H551 . 0.972 no
C56 . C68 . 1.526(4) yes
C56 . C79 . 1.527(6) yes
C56 . H561 . 0.986 no
C56 . H562 . 1.001 no
C57 . C76 . 1.381(6) yes
C57 . H571 . 0.970 no
C58 . C62 . 1.3844(3) yes
C58 . C73 . 1.4122(3) yes
C59 . C87 . 1.376(6) yes
C59 . H591 . 0.964 no
C61 . C64 . 1.3746(4) yes
C62 . C69 . 1.3994(5) yes
C63 . H631 . 0.969 no
C63 . H632 . 0.986 no
C63 . H633 . 0.982 no
C65 . H651 . 0.974 no
C66 . C67 . 1.369(6) yes
C66 . H661 . 0.973 no
C67 . H671 . 0.967 no
C70 . H701 . 0.976 no
C70 . H702 . 0.986 no
C70 . H703 . 0.973 no
C72 . H721 . 0.972 no
C72 . H722 . 0.983 no
C72 . H723 . 0.976 no
C74 . H741 . 0.975 no
C76 . C81 . 1.367(6) yes
C76 . H761 . 0.975 no
C77 . H771 . 0.969 no
C78 . H781 . 0.971 no
C78 . H782 . 0.990 no
C78 . H783 . 0.993 no
C79 . C84 . 1.471(6) yes
C79 . H791 . 1.027 no
C80 . C83 . 1.394(6) yes
C80 . H801 . 0.974 no
C81 . H811 . 0.963 no
C82 . H821 . 0.965 no
C82 . H822 . 0.981 no
C82 . H823 . 0.986 no
C83 . C86 . 1.367(7) yes
C83 . H831 . 0.971 no
C84 . H841 . 1.020 no
C84 . H842 . 1.001 no
C85 . H851 . 0.986 no
C85 . H852 . 0.979 no
C85 . H853 . 0.985 no
C86 . C87 . 1.381(7) yes
C86 . H861 . 0.979 no
C87 . H871 . 0.970 no
C88 . H881 . 0.993 no
C88 . H882 . 0.967 no
C88 . H883 . 0.981 no
